data_2102185
loop_
_publ_author_name
'Fleet, Michael E.'
'Liu, Xiaoyang'

_publ_section_title
;
 Structure and complex twinning of dysprosium disilicate
 (Dy~2~Si~2~O~7~), Type B
;
_journal_issue 6
_journal_name_full 'Acta Crystallographica Section B'
_journal_page_first 940
_journal_page_last 946
_journal_paper_doi 10.1107/S0108768100008545
_journal_volume 56
_journal_year 2000
_chemical_compound_source
;
hydrothermal synthesis, 0.10 GPa, 1008 K
;
_chemical_formula_moiety 'Dy2 Si2 O7'
_chemical_formula_structural '[Dy~2~Si~2~O~7~]'
_chemical_formula_sum 'Dy2 O7 Si2'
_chemical_formula_weight 493.17
_chemical_name_common 'dysprosium disilicate'
_chemical_name_systematic 'dysprosium disilicate'
_space_group_IT_number 2
_symmetry_cell_setting triclinic
_symmetry_space_group_name_Hall '-P 1'
_symmetry_space_group_name_H-M 'P -1'
_atom_sites_solution_hydrogens difmap
_atom_sites_solution_primary direct
_atom_sites_solution_secondary difmap
_cell_angle_alpha 94.373(2)
_cell_angle_beta 90.836(2)
_cell_angle_gamma 91.512(2)
_cell_formula_units_Z 4
_cell_length_a 6.6158(2)
_cell_length_b 6.6604(2)
_cell_length_c 12.0551(4)
_cell_measurement_reflns_used 32768
_cell_measurement_temperature 293(2)
_cell_measurement_theta_max 35
_cell_measurement_theta_min 2
_cell_volume 529.39(3)
_computing_cell_refinement 'COLLECT (Nonius, 1997)'
_computing_data_collection 'COLLECT (Nonius, 1997)'
_computing_data_reduction 'SUNY Buffalo DATAP77'
_computing_structure_refinement 'SUNY Buffalo LINEX77'
_computing_structure_solution 'SHELXTL PC Siemens'
_diffrn_ambient_temperature 293(2)
_diffrn_measurement_device 'Nonius KappaCCD diffractometer'
_diffrn_measurement_method 'area detector and scans'
_diffrn_radiation_monochromator graphite
_diffrn_radiation_source 'fine-focus sealed tube'
_diffrn_radiation_type MoK\a
_diffrn_radiation_wavelength 0.70926
_diffrn_reflns_av_R_equivalents 0.107
_diffrn_reflns_limit_h_max 10
_diffrn_reflns_limit_h_min -10
_diffrn_reflns_limit_k_max 9
_diffrn_reflns_limit_k_min -5
_diffrn_reflns_limit_l_max 19
_diffrn_reflns_limit_l_min 0
_diffrn_reflns_number 32768
_diffrn_reflns_theta_max 35
_diffrn_reflns_theta_min 2
_exptl_absorpt_coefficient_mu 28.45
_exptl_absorpt_correction_T_max 0.380
_exptl_absorpt_correction_T_min 0.144
_exptl_absorpt_correction_type gaussian
_exptl_absorpt_process_details
;
(Coppens, Leiserowitz & Rabinovich, 1965) 
;
_exptl_crystal_colour colorless
_exptl_crystal_density_diffrn 6.156
_exptl_crystal_description prism
_exptl_crystal_size_max 0.11
_exptl_crystal_size_mid 0.10
_exptl_crystal_size_min 0.05
_refine_diff_density_max 4.65
_refine_diff_density_min -4.70
_refine_ls_extinction_coef 0.31(2)
_refine_ls_extinction_expression
;
Coppens & Hamilton (1970)
;
_refine_ls_extinction_method
;
B-C type 1 Lorentzian isotropic
;
_refine_ls_goodness_of_fit_ref 0.978
_refine_ls_matrix_type full
_refine_ls_number_parameters 204
_refine_ls_number_reflns 4470
_refine_ls_number_restraints 0
_refine_ls_R_factor_all 0.1313
_refine_ls_R_factor_gt 0.0325
_refine_ls_shift/esd_mean 0.0000386
_refine_ls_shift/su_max 0.0006345
_refine_ls_structure_factor_coef F
_refine_ls_weighting_scheme
;
w = 1/[\s(F)^2^+(0.025F)^2^],
except w = 0 if I < 3\s(I)
;
_refine_ls_wR_factor_all 0.0407
_refine_ls_wR_factor_ref 0.0407
_reflns_number_gt 3220
_reflns_number_total 4470
_reflns_threshold_expression I>=3\s(I)
_cod_data_source_file br0099.cif
_cod_data_source_block I
_cod_depositor_comments
;
The following automatic conversions were performed:
'_symmetry_cell_setting' value 'Triclinic' changed to 'triclinic'
according to '/home/saulius/struct/CIF-dictionaries/cif_core.dic'
dictionary named 'cif_core.dic' version 2.4.1 from 2010-06-29.

Automatic conversion script
Id: cif_fix_enum 1527 2010-12-29 10:47:43Z saulius 

The following automatic conversions were performed:

'_symmetry_cell_setting' value 'Triclinic' changed to 'triclinic'
according to /home/saulius/struct/CIF-dictionaries/cif_core.dic
dictionary named 'cif_core.dic' version 2.4.1 from 2010-06-29.

Automatic conversion script
Id: cif_fix_values 1715 2011-07-08 13:25:40Z adriana 
;
_cod_original_cell_volume 529.39
_cod_database_code 2102185

loop_
_symmetry_equiv_pos_as_xyz
x,y,z
-x,-y,-z

loop_
_atom_site_aniso_label
_atom_site_aniso_U_11
_atom_site_aniso_U_22
_atom_site_aniso_U_33
_atom_site_aniso_U_12
_atom_site_aniso_U_13
_atom_site_aniso_U_23
Dy(1) 0.0081(1) 0.0071(1) 0.0026(1) -0.00055(9) 0.00044(9) 0.00098(9)
Dy(2) 0.0061(1) 0.0076(1) 0.0037(1) -0.00091(9) 0.00145(9) 0.00084(9)
Dy(3) 0.0078(1) 0.0126(1) 0.0020(1) 0.0012(1) 0.00071(9) -0.00059(9)
Dy(4) 0.0100(1) 0.0072(1) 0.0054(1) 0.00030(9) 0.00416(9) 0.00193(9)
Si(1) 0.0049(7) 0.0072(7) 0.0024(6) -0.0016(5) 0.0017(5) 0.0014(5)
Si(2) 0.0075(7) 0.0070(7) 0.0039(7) -0.0010(5) 0.0007(5) 0.0026(5)
Si(3) 0.0073(7) 0.0070(7) 0.0050(7) -0.0016(5) 0.0001(5) 0.0016(5)
Si(4) 0.0060(7) 0.0044(6) 0.0063(7) -0.0014(5) 0.0001(5) 0.0005(5)
O(1) 0.006(2) 0.011(2) 0.005(2) 0.003(1) 0.001(1) 0.001(1)
O(2) 0.019(2) 0.007(2) 0.010(2) 0.003(2) -0.002(2) 0.002(1)
O(3) 0.009(2) 0.019(2) 0.002(2) -0.002(2) -0.001(1) 0.002(1)
O(4) 0.011(2) 0.010(2) 0.001(2) -0.004(1) 0.000(1) 0.003(1)
O(5) 0.008(2) 0.014(2) 0.005(2) -0.004(1) 0.001(1) 0.004(1)
O(6) 0.005(2) 0.010(2) 0.014(2) 0.002(1) -0.002(2) -0.006(2)
O(7) 0.013(2) 0.010(2) 0.005(2) -0.002(2) 0.006(1) -0.004(1)
O(8) 0.006(2) 0.016(2) 0.015(2) 0.003(2) 0.000(2) 0.004(2)
O(9) 0.014(2) 0.011(2) 0.008(2) -0.006(2) -0.004(2) 0.001(1)
O(10) 0.017(2) 0.010(2) 0.006(2) 0.005(2) -0.001(2) 0.000(1)
O(11) 0.019(2) 0.010(2) 0.003(2) -0.008(2) 0.006(2) -0.003(1)
O(12) 0.006(2) 0.016(2) 0.007(2) -0.004(2) 0.000(1) 0.000(1)
O(13) 0.006(2) 0.008(2) 0.008(2) -0.006(1) 0.001(1) -0.003(1)
O(14) 0.008(2) 0.006(2) 0.008(2) -0.002(1) -0.001(1) 0.001(1)

loop_
_atom_site_label
_atom_site_type_symbol
_atom_site_fract_x
_atom_site_fract_y
_atom_site_fract_z
_atom_site_U_iso_or_equiv
_atom_site_thermal_displace_type
_atom_site_occupancy
Dy(1) Dy 0.94853(4) 0.33132(4) 0.11643(2) 0.00588(9) Uani 1
Dy(2) Dy 0.88556(4) 0.09387(4) 0.35971(2) 0.00579(9) Uani 1
Dy(3) Dy 0.37254(4) 0.78116(4) 0.36895(2) 0.00749(9) Uani 1
Dy(4) Dy 0.66787(4) 0.82973(4) 0.10747(2) 0.00742(9) Uani 1
Si(1) Si 0.1553(2) 0.8528(2) 0.1164(1) 0.0048(3) Uani 1
Si(2) Si 0.4873(3) 0.3370(2) 0.1759(1) 0.0061(3) Uani 1
Si(3) Si 0.3777(3) 0.2743(2) 0.4048(1) 0.0064(3) Uani 1
Si(4) Si 0.1433(3) 0.3702(2) 0.6180(1) 0.0056(3) Uani 1
O(1) O 0.6418(6) 0.4938(6) 0.1256(3) 0.0076(7) Uani 1
O(2) O 0.6179(7) 0.1419(6) 0.2095(4) 0.0120(8) Uani 1
O(3) O 0.2978(7) 0.2990(7) 0.0947(3) 0.0097(8) Uani 1
O(4) O 0.4055(6) 0.4283(6) 0.3065(3) 0.0072(7) Uani 1
O(5) O 0.5836(7) 0.1702(6) 0.4454(4) 0.0090(8) Uani 1
O(6) O 0.2276(6) 0.0965(6) 0.3755(4) 0.0100(8) Uani 1
O(7) O 0.2885(7) 0.4229(6) 0.5118(3) 0.0093(8) Uani 1
O(8) O 0.2841(7) 0.2167(7) 0.6875(4) 0.0118(8) Uani 1
O(9) O 0.9629(7) 0.2255(6) 0.5700(4) 0.0113(8) Uani 1
O(10) O 0.0732(7) 0.5777(6) 0.6854(4) 0.0109(8) Uani 1
O(11) O 0.2411(7) 0.9129(7) 0.9994(3) 0.0111(8) Uani 1
O(12) O 0.3462(6) 0.7886(7) 0.1888(4) 0.0095(8) Uani 1
O(13) O 0.9982(6) 0.6683(6) 0.0809(3) 0.0077(8) Uani 1
O(14) O 0.0029(6) 0.0165(6) 0.1830(3) 0.0075(7) Uani 1

loop_
_atom_type_symbol
_atom_type_oxidation_number
_atom_type_number_in_cell
_atom_type_scat_dispersion_real
_atom_type_scat_dispersion_imag
_atom_type_scat_source
Dy 0 8 -0.619 4.410 'International_Tables_Vol_IV_Tables_2.2A and 2.3.1'
Si 0 8 0.072 0.071 'International_Tables_Vol_IV_Tables_2.2A and 2.3.1'
O 0 28 0.008 0.006 'International_Tables_Vol_IV_Tables_2.2A and 2.3.1'

loop_
_computing_molecular_graphics
'Shape Software ATOMS'
'Ortep-3 for Windows'

loop_
_geom_angle_atom_site_label_1
_geom_angle_atom_site_label_2
_geom_angle_atom_site_label_3
_geom_angle
_geom_angle_site_symmetry_1
_geom_angle_site_symmetry_3
_geom_angle_publ_flag
O(11) Si(1) O(12) 106.8(3) 1_554 . yes
O(11) Si(1) O(13) 103.1(2) 1_554 1_455 yes
O(11) Si(1) O(14) 116.8(2) 1_554 1_565 yes
O(12) Si(1) O(13) 113.6(2) . 1_455 yes
O(12) Si(1) O(14) 114.9(2) . 1_565 yes
O(13) Si(1) O(14) 101.1(2) 1_455 1_565 yes
O(1) Si(2) O(2) 107.6(2) . . yes
O(1) Si(2) O(3) 109.4(2) . . yes
O(1) Si(2) O(4) 111.0(2) . . yes
O(2) Si(2) O(3) 118.8(3) . . yes
O(2) Si(2) O(4) 100.6(2) . . yes
O(3) Si(2) O(4) 109.1(2) . . yes
O(4) Si(3) O(5) 115.7(2) . . yes
O(4) Si(3) O(6) 114.4(2) . . yes
O(4) Si(3) O(7) 103.3(2) . . yes
O(5) Si(3) O(6) 104.8(2) . . yes
O(5) Si(3) O(7) 109.0(2) . . yes
O(6) Si(3) O(7) 109.7(2) . . yes
O(7) Si(4) O(8) 103.2(2) . . yes
O(7) Si(4) O(9) 107.6(2) . 1_455 yes
O(7) Si(4) O(10) 110.2(2) . . yes
O(8) Si(4) O(9) 102.7(2) . 1_455 yes
O(8) Si(4) O(10) 117.2(2) . . yes
O(9) Si(4) O(10) 114.8(3) 1_455 . yes
Si(2) O(4) Si(3) 119.7(3) . . yes
Si(3) O(7) Si(4) 131.4(3) . . yes

loop_
_geom_bond_atom_site_label_1
_geom_bond_atom_site_label_2
_geom_bond_distance
_geom_bond_site_symmetry_2
_geom_bond_publ_flag
Dy(1) O(1) 2.325(2) . yes
Dy(1) O(2) 2.789(3) . yes
Dy(1) O(3) 2.343(1) 1_655 yes
Dy(1) O(10) 2.427(4) 2_666 yes
Dy(1) O(11) 2.380(3) 2_666 yes
Dy(1) O(13) 2.333(4) . yes
Dy(1) O(13) 2.410(4) 2_765 yes
Dy(1) O(14) 2.336(4) 1_655 yes
Dy(2) O(2) 2.558(3) . yes
Dy(2) O(5) 2.313(2) . yes
Dy(2) O(6) 2.267(4) 1_655 yes
Dy(2) O(8) 2.354(4) 2_656 yes
Dy(2) O(9) 2.656(4) . yes
Dy(2) O(9) 2.571(4) 2_756 yes
Dy(2) O(10) 2.304(4) 2_666 yes
Dy(2) O(14) 2.304(4) 1_655 yes
Dy(3) O(4) 2.429(4) . yes
Dy(3) O(5) 2.250(4) 2_666 yes
Dy(3) O(6) 2.328(4) 1_565 yes
Dy(3) O(8) 2.381(1) 2_666 yes
Dy(3) O(9) 2.348(1) 2_666 yes
Dy(3) O(12) 2.181(4) . yes
Dy(4) O(1) 2.267(4) . yes
Dy(4) O(2) 2.367(4) 1_565 yes
Dy(4) O(3) 2.537(4) 2_665 yes
Dy(4) O(8) 2.531(5) 2_666 yes
Dy(4) O(11) 2.295(4) 2_676 yes
Dy(4) O(12) 2.374(2) . yes
Dy(4) O(13) 2.475(2) . yes
Dy(4) O(14) 2.629(2) 1_665 yes
Si(1) O(11) 1.602(4) 1_554 no
Si(1) O(12) 1.610(3) . no
Si(1) O(13) 1.616(3) 1_455 no
Si(1) O(14) 1.673(3) 1_565 no
Si(2) O(1) 1.600(4) . no
Si(2) O(2) 1.652(4) . no
Si(2) O(3) 1.582(3) . no
Si(2) O(4) 1.744(4) . no
Si(3) O(4) 1.635(4) . no
Si(3) O(5) 1.630(3) . no
Si(3) O(6) 1.542(3) . no
Si(3) O(7) 1.688(4) . no
Si(4) O(7) 1.665(4) . no
Si(4) O(8) 1.665(4) . no
Si(4) O(9) 1.588(3) 1_455 no
Si(4) O(10) 1.630(4) . no
